data_7023113
loop_
_publ_author_name
'Gurnani, Chitra'
'Hector, Andrew L.'
'Jager, Edward'
'Levason, William'
'Pugh, David'
'Reid, Gillian'

_publ_section_title
;
 Tin(II) fluoride vs. tin(II) chloride--a comparison of their coordination
 chemistry with neutral ligands.
;
_journal_issue 23
_journal_name_full 'Dalton transactions (Cambridge, England : 2003)'
_journal_page_first 8364
_journal_page_last 8374
_journal_paper_doi 10.1039/c3dt50743b
_journal_volume 42
_journal_year 2013
_chemical_formula_moiety 'C10 H16 As2 Cl Sn, Cl3 Sn'
_chemical_formula_sum 'C10 H16 As2 Cl4 Sn2'
_chemical_formula_weight 665.25
_chemical_name_systematic
;
?
;
_space_group_IT_number 62
_symmetry_cell_setting orthorhombic
_symmetry_Int_Tables_number 62
_symmetry_space_group_name_Hall '-P 2ac 2n'
_symmetry_space_group_name_H-M 'P n m a'
_atom_sites_solution_hydrogens geom
_atom_sites_solution_primary direct
_atom_sites_solution_secondary difmap
_audit_creation_method SHELXL-97
_cell_angle_alpha 90.00
_cell_angle_beta 90.00
_cell_angle_gamma 90.00
_cell_formula_units_Z 4
_cell_length_a 18.628(5)
_cell_length_b 9.918(3)
_cell_length_c 10.025(3)
_cell_measurement_reflns_used 6389
_cell_measurement_temperature 100(2)
_cell_measurement_theta_max 27.5
_cell_measurement_theta_min 2.3
_cell_volume 1852.1(9)
_computing_cell_refinement
;
CrystalClear-SM Expert 2.0 r11 (Rigaku, 2011)
;
_computing_data_collection
;
CrystalClear-SM Expert 2.0 r11 (Rigaku, 2011)
;
_computing_data_reduction
;
CrystalClear-SM Expert 2.0 r11 (Rigaku, 2011)
;
_computing_molecular_graphics 'ORTEP-3 (Farrugia, 1997)'
_computing_publication_material 'PLATON (Spek, 2003), WinGX (Farrugia, 1999) and enCIFer (Allen et al., 2004).'
_computing_structure_refinement 'SHELXL-97 (Sheldrick, 2008)'
_computing_structure_solution 'SHELXS-97 (Sheldrick, 1997)'
_diffrn_ambient_temperature 100(2)
_diffrn_detector CCD
_diffrn_detector_area_resol_mean 28.5714
_diffrn_measured_fraction_theta_full 0.998
_diffrn_measured_fraction_theta_max 0.929
_diffrn_measurement_device
;
AFC12 (Right): Kappa 3 circle
;
_diffrn_measurement_device_type
;
Rigaku Saturn724+ (2x2 bin mode)
;
_diffrn_measurement_method 'profile data from \w-scans'
_diffrn_measurement_specimen_support Mitegen
_diffrn_radiation_monochromator Confocal
_diffrn_radiation_source 'fine-focus sealed tube'
_diffrn_radiation_type MoK\a
_diffrn_radiation_wavelength 0.71073
_diffrn_reflns_av_R_equivalents 0.0213
_diffrn_reflns_av_sigmaI/netI 0.0195
_diffrn_reflns_limit_h_max 26
_diffrn_reflns_limit_h_min -22
_diffrn_reflns_limit_k_max 14
_diffrn_reflns_limit_k_min -12
_diffrn_reflns_limit_l_max 13
_diffrn_reflns_limit_l_min -14
_diffrn_reflns_number 15088
_diffrn_reflns_theta_full 27.50
_diffrn_reflns_theta_max 31.38
_diffrn_reflns_theta_min 2.89
_diffrn_source 'Rotating Anode'
_diffrn_source_current 55.0
_diffrn_source_voltage 45.0
_exptl_absorpt_coefficient_mu 6.803
_exptl_absorpt_correction_T_max 0.9351
_exptl_absorpt_correction_T_min 0.6857
_exptl_absorpt_correction_type multi-scan
_exptl_absorpt_process_details 'CrystalClear-SM Expert 2.0 r11 (Rigaku, 2011)'
_exptl_crystal_colour colourless
_exptl_crystal_density_diffrn 2.386
_exptl_crystal_density_method 'not measured'
_exptl_crystal_description block
_exptl_crystal_F_000 1240
_exptl_crystal_size_max 0.06
_exptl_crystal_size_mid 0.06
_exptl_crystal_size_min 0.01
_refine_diff_density_max 2.678
_refine_diff_density_min -0.689
_refine_diff_density_rms 0.176
_refine_ls_extinction_method none
_refine_ls_goodness_of_fit_ref 1.096
_refine_ls_hydrogen_treatment constr
_refine_ls_matrix_type full
_refine_ls_number_parameters 90
_refine_ls_number_reflns 2985
_refine_ls_number_restraints 0
_refine_ls_restrained_S_all 1.096
_refine_ls_R_factor_all 0.0326
_refine_ls_R_factor_gt 0.0287
_refine_ls_shift/su_max 0.001
_refine_ls_shift/su_mean 0.000
_refine_ls_structure_factor_coef Fsqd
_refine_ls_weighting_details 'calc w=1/[\s^2^(Fo^2^)+(0.0344P)^2^+5.0643P] where P=(Fo^2^+2Fc^2^)/3'
_refine_ls_weighting_scheme calc
_refine_ls_wR_factor_gt 0.0696
_refine_ls_wR_factor_ref 0.0719
_reflns_number_gt 2768
_reflns_number_total 2985
_reflns_threshold_expression >2\s(I)
_cod_data_source_file c3dt50743b.txt
_cod_data_source_block '[SnCl{o-C6H4(AsMe2)2}][SnCl3]'
_cod_depositor_comments
;
The following automatic conversions were performed:

'_symmetry_cell_setting' value 'Orthorhombic' changed to
'orthorhombic' according to
/home/saulius/struct/CIF-dictionaries/cif_core.dic dictionary named
'cif_core.dic' version 2.4.2 from 2011-04-26.

Automatic conversion script
Id: cif_fix_values 1891 2012-01-12 08:04:46Z andrius 
;
_cod_original_cell_volume 1852.0(9)
_cod_original_sg_symbol_H-M Pnma
_cod_database_code 7023113

loop_
_symmetry_equiv_pos_as_xyz
'x, y, z'
'-x+1/2, -y, z+1/2'
'-x, y+1/2, -z'
'x+1/2, -y+1/2, -z+1/2'
'-x, -y, -z'
'x-1/2, y, -z-1/2'
'x, -y-1/2, z'
'-x-1/2, y-1/2, z-1/2'

loop_
_atom_site_label
_atom_site_type_symbol
_atom_site_fract_x
_atom_site_fract_y
_atom_site_fract_z
_atom_site_U_iso_or_equiv
_atom_site_adp_type
_atom_site_occupancy
_atom_site_symmetry_multiplicity
_atom_site_calc_flag
_atom_site_refinement_flags
C1 C 0.12391(15) 0.1788(3) 0.9184(3) 0.0117(5) Uani 1 1 d .
C2 C 0.13730(16) 0.1098(3) 1.0367(3) 0.0155(6) Uani 1 1 d .
H2 H 0.1384 0.0141 1.0366 0.019 Uiso 1 1 calc R
C3 C 0.14916(15) 0.1795(3) 1.1553(3) 0.0162(6) Uani 1 1 d .
H3 H 0.1572 0.1314 1.2359 0.019 Uiso 1 1 calc R
C4 C 0.03437(18) -0.0541(3) 0.8110(3) 0.0198(6) Uani 1 1 d .
H4A H 0.0533 -0.1074 0.8855 0.030 Uiso 1 1 calc R
H4B H 0.0232 -0.1140 0.7361 0.030 Uiso 1 1 calc R
H4C H -0.0094 -0.0072 0.8394 0.030 Uiso 1 1 calc R
C5 C 0.19110(19) -0.0331(4) 0.7408(3) 0.0218(7) Uani 1 1 d .
H5A H 0.2035 -0.0698 0.8286 0.033 Uiso 1 1 calc R
H5B H 0.2309 0.0221 0.7076 0.033 Uiso 1 1 calc R
H5C H 0.1821 -0.1074 0.6786 0.033 Uiso 1 1 calc R
Cl1 Cl 0.21804(5) 0.2500 0.51971(9) 0.01433(18) Uani 1 2 d S
Cl2 Cl 0.08705(5) -0.06971(8) 0.43916(8) 0.02316(17) Uani 1 1 d .
Cl3 Cl 0.07737(7) -0.2500 0.13499(11) 0.0249(2) Uani 1 2 d S
As1 As 0.105538(16) 0.07703(3) 0.75586(3) 0.01167(8) Uani 1 1 d .
Sn1 Sn 0.080928(16) 0.2500 0.54007(3) 0.01377(8) Uani 1 2 d S
Sn2 Sn 0.158757(17) -0.2500 0.32926(3) 0.01907(8) Uani 1 2 d S

loop_
_atom_site_aniso_label
_atom_site_aniso_U_11
_atom_site_aniso_U_22
_atom_site_aniso_U_33
_atom_site_aniso_U_23
_atom_site_aniso_U_13
_atom_site_aniso_U_12
C1 0.0138(12) 0.0100(13) 0.0112(11) -0.0011(10) -0.0008(9) 0.0002(10)
C2 0.0190(13) 0.0120(13) 0.0155(13) 0.0028(11) -0.0014(10) 0.0008(11)
C3 0.0147(13) 0.0211(16) 0.0127(12) 0.0032(12) -0.0009(10) 0.0025(11)
C4 0.0263(16) 0.0130(14) 0.0200(15) 0.0034(12) -0.0032(12) -0.0072(12)
C5 0.0221(15) 0.0198(15) 0.0234(16) -0.0037(13) -0.0027(12) 0.0109(13)
Cl1 0.0198(4) 0.0141(4) 0.0091(4) 0.000 0.0066(3) 0.000
Cl2 0.0371(4) 0.0146(3) 0.0177(3) -0.0050(3) -0.0025(3) 0.0009(3)
Cl3 0.0460(7) 0.0143(5) 0.0143(5) 0.000 -0.0065(5) 0.000
As1 0.01524(15) 0.00806(14) 0.01170(14) -0.00011(10) -0.00136(10) 0.00076(10)
Sn1 0.01746(14) 0.01280(14) 0.01106(13) 0.000 -0.00211(10) 0.000
Sn2 0.01752(15) 0.02058(16) 0.01911(15) 0.000 0.00156(11) 0.000

loop_
_atom_type_symbol
_atom_type_description
_atom_type_scat_dispersion_real
_atom_type_scat_dispersion_imag
_atom_type_scat_source
C C 0.0033 0.0016 'International Tables Vol C Tables 4.2.6.8 and 6.1.1.4'
H H 0.0000 0.0000 'International Tables Vol C Tables 4.2.6.8 and 6.1.1.4'
Cl Cl 0.1484 0.1585 'International Tables Vol C Tables 4.2.6.8 and 6.1.1.4'
As As 0.0499 2.0058 'International Tables Vol C Tables 4.2.6.8 and 6.1.1.4'
Sn Sn -0.6537 1.4246 'International Tables Vol C Tables 4.2.6.8 and 6.1.1.4'

loop_
_geom_angle_atom_site_label_1
_geom_angle_atom_site_label_2
_geom_angle_atom_site_label_3
_geom_angle
_geom_angle_site_symmetry_1
_geom_angle_site_symmetry_3
C2 C1 C1 119.42(17) . 7_565
C2 C1 As1 119.4(2) . .
C1 C1 As1 121.22(8) 7_565 .
C1 C2 C3 120.8(3) . .
C1 C2 H2 119.6 . .
C3 C2 H2 119.6 . .
C2 C3 C3 119.75(18) . 7_565
C2 C3 H3 120.1 . .
C3 C3 H3 120.1 7_565 .
As1 C4 H4A 109.5 . .
As1 C4 H4B 109.5 . .
H4A C4 H4B 109.5 . .
As1 C4 H4C 109.5 . .
H4A C4 H4C 109.5 . .
H4B C4 H4C 109.5 . .
As1 C5 H5A 109.5 . .
As1 C5 H5B 109.5 . .
H5A C5 H5B 109.5 . .
As1 C5 H5C 109.5 . .
H5A C5 H5C 109.5 . .
H5B C5 H5C 109.5 . .
C4 As1 C5 101.93(16) . .
C4 As1 C1 103.26(13) . .
C5 As1 C1 102.28(13) . .
C4 As1 Sn1 121.32(10) . .
C5 As1 Sn1 114.84(11) . .
C1 As1 Sn1 110.98(9) . .
Cl1 Sn1 As1 84.16(2) . 7_565
Cl1 Sn1 As1 84.16(2) . .
As1 Sn1 As1 75.61(3) 7_565 .
Cl3 Sn2 Cl2 91.12(3) . .
Cl3 Sn2 Cl2 91.12(3) . 7
Cl2 Sn2 Cl2 91.84(5) . 7

loop_
_geom_bond_atom_site_label_1
_geom_bond_atom_site_label_2
_geom_bond_distance
_geom_bond_site_symmetry_2
C1 C2 1.392(4) .
C1 C1 1.413(6) 7_565
C1 As1 1.947(3) .
C2 C3 1.392(4) .
C2 H2 0.9500 .
C3 C3 1.398(7) 7_565
C3 H3 0.9500 .
C4 As1 1.938(3) .
C4 H4A 0.9800 .
C4 H4B 0.9800 .
C4 H4C 0.9800 .
C5 As1 1.938(3) .
C5 H5A 0.9800 .
C5 H5B 0.9800 .
C5 H5C 0.9800 .
Cl1 Sn1 2.5623(13) .
Cl2 Sn2 2.4890(10) .
Cl3 Sn2 2.4681(13) .
As1 Sn1 2.7986(7) .
Sn1 As1 2.7986(7) 7_565
Sn2 Cl2 2.4890(9) 7

loop_
_geom_torsion_atom_site_label_1
_geom_torsion_atom_site_label_2
_geom_torsion_atom_site_label_3
_geom_torsion_atom_site_label_4
_geom_torsion
_geom_torsion_site_symmetry_1
_geom_torsion_site_symmetry_4
C1 C1 C2 C3 1.4(4) 7_565 .
As1 C1 C2 C3 -178.6(2) . .
C1 C2 C3 C3 -1.4(4) . 7_565
C2 C1 As1 C4 48.5(3) . .
C1 C1 As1 C4 -131.56(11) 7_565 .
C2 C1 As1 C5 -57.1(3) . .
C1 C1 As1 C5 122.86(12) 7_565 .
C2 C1 As1 Sn1 179.9(2) . .
C1 C1 As1 Sn1 -0.09(8) 7_565 .
C4 As1 Sn1 Cl1 -153.07(12) . .
C5 As1 Sn1 Cl1 -29.83(12) . .
C1 As1 Sn1 Cl1 85.55(9) . .
C4 As1 Sn1 As1 121.48(12) . 7_565
C5 As1 Sn1 As1 -115.28(12) . 7_565
C1 As1 Sn1 As1 0.10(9) . 7_565
